data_7153914
loop_
_publ_author_name
'Hasebein, Peer'
'Frehland, Bastian'
'Lehmkuhl, Kirstin'
'Fr\"ohlich, Roland'
'Schepmann, Dirk'
'W\"unsch, Bernhard'

_publ_section_title
;
 Synthesis and pharmacological evaluation of like- and unlike-configured
 tetrahydro-2-benzazepines with the \a-substituted benzyl moiety in the
 5-position.
;
_journal_issue 29
_journal_name_full 'Organic &amp; biomolecular chemistry'
_journal_page_first 5407
_journal_page_last 5426
_journal_paper_doi 10.1039/c4ob00510d
_journal_volume 12
_journal_year 2014
_chemical_formula_sum 'C19 H21 N O3'
_chemical_formula_weight 311.37
_chemical_name_systematic
; 
 ? 
;
_space_group_IT_number 14
_symmetry_cell_setting monoclinic
_symmetry_space_group_name_Hall '-P 2ybc'
_symmetry_space_group_name_H-M 'P 1 21/c 1'
_atom_sites_solution_hydrogens geom
_atom_sites_solution_primary direct
_atom_sites_solution_secondary difmap
_audit_creation_method SHELXL-97
_cell_angle_alpha 90.00
_cell_angle_beta 104.140(10)
_cell_angle_gamma 90.00
_cell_formula_units_Z 4
_cell_length_a 12.5520(10)
_cell_length_b 8.4900(10)
_cell_length_c 15.7250(10)
_cell_measurement_reflns_used 6300
_cell_measurement_temperature 198(2)
_cell_measurement_theta_max 28.28
_cell_measurement_theta_min 4.08
_cell_volume 1625.0(3)
_computing_cell_refinement 'Collect (Nonius B.V., 1998)'
_computing_data_collection 'Collect (Nonius B.V., 1998)'
_computing_data_reduction 'Denzo-SMN (Otwinowski & Minor, 1997)'
_computing_molecular_graphics 'XP (BrukerAXS, 2000)'
_computing_publication_material 'SHELXL-97 (Sheldrick, 1997)'
_computing_structure_refinement 'SHELXL-97 (Sheldrick, 1997)'
_computing_structure_solution 'SHELXS-97 (Sheldrick, 1990)'
_diffrn_ambient_temperature 198(2)
_diffrn_measured_fraction_theta_full 0.996
_diffrn_measured_fraction_theta_max 0.996
_diffrn_measurement_device_type 'Nonius KappaCCD APEXII'
_diffrn_measurement_method '\w and \f scans'
_diffrn_radiation_monochromator 'Montel mirror'
_diffrn_radiation_source 'rotating anode Nonius FR591'
_diffrn_radiation_type MoK\a
_diffrn_radiation_wavelength 0.71073
_diffrn_reflns_av_R_equivalents 0.029
_diffrn_reflns_av_sigmaI/netI 0.0430
_diffrn_reflns_limit_h_max 16
_diffrn_reflns_limit_h_min -16
_diffrn_reflns_limit_k_max 10
_diffrn_reflns_limit_k_min -11
_diffrn_reflns_limit_l_max 20
_diffrn_reflns_limit_l_min -20
_diffrn_reflns_number 10313
_diffrn_reflns_theta_full 27.87
_diffrn_reflns_theta_max 27.87
_diffrn_reflns_theta_min 1.67
_exptl_absorpt_coefficient_mu 0.086
_exptl_absorpt_correction_T_max 0.9830
_exptl_absorpt_correction_T_min 0.9747
_exptl_absorpt_correction_type multi-scan
_exptl_absorpt_process_details 'Denzo (Otwinowski, Borek, Majewski & Minor, 2003)'
_exptl_crystal_colour colourless
_exptl_crystal_density_diffrn 1.273
_exptl_crystal_density_method 'not measured'
_exptl_crystal_description prism
_exptl_crystal_F_000 664
_exptl_crystal_size_max 0.30
_exptl_crystal_size_mid 0.30
_exptl_crystal_size_min 0.20
_refine_diff_density_max 0.239
_refine_diff_density_min -0.203
_refine_diff_density_rms 0.041
_refine_ls_extinction_method none
_refine_ls_goodness_of_fit_ref 1.041
_refine_ls_hydrogen_treatment constr
_refine_ls_matrix_type full
_refine_ls_number_parameters 211
_refine_ls_number_reflns 3858
_refine_ls_number_restraints 0
_refine_ls_restrained_S_all 1.041
_refine_ls_R_factor_all 0.0697
_refine_ls_R_factor_gt 0.0453
_refine_ls_shift/su_max 0.000
_refine_ls_shift/su_mean 0.000
_refine_ls_structure_factor_coef Fsqd
_refine_ls_weighting_details 'calc w=1/[\s^2^(Fo^2^)+(0.0475P)^2^+0.3965P] where P=(Fo^2^+2Fc^2^)/3'
_refine_ls_weighting_scheme calc
_refine_ls_wR_factor_gt 0.1010
_refine_ls_wR_factor_ref 0.1108
_reflns_number_gt 2852
_reflns_number_total 3858
_reflns_threshold_expression >2sigma(I)
_cod_data_source_file c4ob00510d1.cif
_cod_data_source_block fro3046
_cod_depositor_comments 'Adding full bibliography for 7153914.cif.'
_cod_original_sg_symbol_H-M P21/c
_cod_database_code 7153914

loop_
_symmetry_equiv_pos_as_xyz
'x, y, z'
'-x, y+1/2, -z+1/2'
'-x, -y, -z'
'x, -y-1/2, z-1/2'

loop_
_atom_site_label
_atom_site_type_symbol
_atom_site_fract_x
_atom_site_fract_y
_atom_site_fract_z
_atom_site_U_iso_or_equiv
_atom_site_adp_type
_atom_site_occupancy
_atom_site_symmetry_multiplicity
_atom_site_calc_flag
_atom_site_refinement_flags
C1 C 0.25975(10) 0.49099(15) 0.15480(8) 0.0202(3) Uani 1 1 d .
C2 C 0.27657(10) 0.64615(15) 0.13004(8) 0.0210(3) Uani 1 1 d .
C3 C 0.35728(11) 0.73682(16) 0.18388(9) 0.0277(3) Uani 1 1 d .
H3 H 0.3687 0.8417 0.1670 0.033 Uiso 1 1 calc R
C4 C 0.42155(12) 0.67818(18) 0.26157(10) 0.0316(3) Uani 1 1 d .
H4 H 0.4763 0.7423 0.2978 0.038 Uiso 1 1 calc R
C5 C 0.40545(12) 0.52592(17) 0.28596(9) 0.0297(3) Uani 1 1 d .
H5 H 0.4493 0.4843 0.3391 0.036 Uiso 1 1 calc R
C6 C 0.32575(11) 0.43426(16) 0.23319(9) 0.0261(3) Uani 1 1 d .
H6 H 0.3154 0.3294 0.2507 0.031 Uiso 1 1 calc R
C7 C 0.17003(11) 0.38668(14) 0.10089(8) 0.0221(3) Uani 1 1 d .
H7 H 0.1219 0.4546 0.0553 0.026 Uiso 1 1 calc R
C8 C 0.21166(11) 0.25046(15) 0.05295(9) 0.0244(3) Uani 1 1 d .
H8 H 0.1461 0.1901 0.0200 0.029 Uiso 1 1 calc R
O8 O 0.27586(9) 0.14799(11) 0.11620(6) 0.0328(3) Uani 1 1 d .
H8A H 0.2801 0.0595 0.0933 0.049 Uiso 1 1 calc R
C9 C 0.27274(11) 0.30857(15) -0.01258(8) 0.0253(3) Uani 1 1 d .
C10 C 0.38527(13) 0.2925(2) 0.00139(10) 0.0372(4) Uani 1 1 d .
H10 H 0.4262 0.2426 0.0532 0.045 Uiso 1 1 calc R
C11 C 0.43851(16) 0.3488(2) -0.05980(12) 0.0496(5) Uani 1 1 d .
H11 H 0.5158 0.3363 -0.0500 0.060 Uiso 1 1 calc R
C12 C 0.38054(18) 0.4224(2) -0.13440(12) 0.0506(5) Uani 1 1 d .
H12 H 0.4177 0.4624 -0.1757 0.061 Uiso 1 1 calc R
C13 C 0.26895(17) 0.43804(18) -0.14928(10) 0.0440(4) Uani 1 1 d .
H13 H 0.2287 0.4891 -0.2009 0.053 Uiso 1 1 calc R
C14 C 0.21486(13) 0.37984(16) -0.08943(9) 0.0324(3) Uani 1 1 d .
H14 H 0.1372 0.3887 -0.1009 0.039 Uiso 1 1 calc R
C15 C 0.09735(12) 0.31529(17) 0.15713(10) 0.0301(3) Uani 1 1 d .
H15A H 0.0350 0.2589 0.1184 0.036 Uiso 1 1 calc R
H15B H 0.1409 0.2375 0.1982 0.036 Uiso 1 1 calc R
C16 C 0.05476(12) 0.43387(18) 0.20702(10) 0.0315(3) Uani 1 1 d .
N17 N 0.02165(12) 0.52727(18) 0.24585(9) 0.0467(4) Uani 1 1 d .
C18 C 0.20826(11) 0.71235(14) 0.04479(9) 0.0230(3) Uani 1 1 d .
H18 H 0.2096 0.6338 -0.0023 0.028 Uiso 1 1 calc R
O19 O 0.09717(8) 0.73764(11) 0.04518(6) 0.0287(2) Uani 1 1 d .
C20 C 0.08045(12) 0.83808(18) 0.11340(10) 0.0348(4) Uani 1 1 d .
H20A H 0.1166 0.7927 0.1705 0.052 Uiso 1 1 calc R
H20B H 0.0015 0.8484 0.1091 0.052 Uiso 1 1 calc R
H20C H 0.1117 0.9422 0.1076 0.052 Uiso 1 1 calc R
O21 O 0.25761(8) 0.85156(11) 0.02411(6) 0.0287(2) Uani 1 1 d .
C22 C 0.22225(17) 0.89075(19) -0.06681(10) 0.0473(5) Uani 1 1 d .
H22A H 0.2407 0.8044 -0.1021 0.071 Uiso 1 1 calc R
H22B H 0.2592 0.9873 -0.0783 0.071 Uiso 1 1 calc R
H22C H 0.1426 0.9074 -0.0825 0.071 Uiso 1 1 calc R

loop_
_atom_site_aniso_label
_atom_site_aniso_U_11
_atom_site_aniso_U_22
_atom_site_aniso_U_33
_atom_site_aniso_U_23
_atom_site_aniso_U_13
_atom_site_aniso_U_12
C1 0.0217(6) 0.0184(6) 0.0226(6) -0.0014(5) 0.0091(5) 0.0001(5)
C2 0.0223(6) 0.0186(6) 0.0239(6) -0.0013(5) 0.0089(5) 0.0000(5)
C3 0.0301(7) 0.0203(7) 0.0323(8) -0.0012(6) 0.0067(6) -0.0047(6)
C4 0.0288(7) 0.0309(8) 0.0320(7) -0.0065(6) 0.0013(6) -0.0035(6)
C5 0.0282(7) 0.0334(8) 0.0253(7) 0.0000(6) 0.0020(6) 0.0052(6)
C6 0.0305(7) 0.0211(6) 0.0274(7) 0.0031(6) 0.0085(6) 0.0031(6)
C7 0.0246(7) 0.0177(6) 0.0239(6) 0.0012(5) 0.0059(5) -0.0021(5)
C8 0.0290(7) 0.0183(6) 0.0241(6) 0.0005(5) 0.0033(5) -0.0023(6)
O8 0.0499(6) 0.0187(5) 0.0293(5) 0.0026(4) 0.0086(5) 0.0058(5)
C9 0.0348(8) 0.0174(6) 0.0240(7) -0.0067(5) 0.0078(6) -0.0047(6)
C10 0.0358(8) 0.0422(9) 0.0340(8) -0.0082(7) 0.0095(7) -0.0060(7)
C11 0.0452(10) 0.0557(11) 0.0560(11) -0.0193(9) 0.0279(9) -0.0162(9)
C12 0.0822(14) 0.0363(9) 0.0463(10) -0.0126(8) 0.0408(10) -0.0180(9)
C13 0.0821(13) 0.0268(8) 0.0281(8) -0.0024(6) 0.0227(8) 0.0004(8)
C14 0.0471(9) 0.0241(7) 0.0263(7) -0.0027(6) 0.0097(6) 0.0015(7)
C15 0.0311(8) 0.0262(7) 0.0352(8) 0.0018(6) 0.0125(6) -0.0060(6)
C16 0.0278(7) 0.0369(8) 0.0318(7) 0.0073(7) 0.0111(6) -0.0021(7)
N17 0.0485(9) 0.0530(9) 0.0450(8) 0.0008(7) 0.0236(7) 0.0078(7)
C18 0.0300(7) 0.0151(6) 0.0243(6) -0.0009(5) 0.0076(5) -0.0018(6)
O19 0.0279(5) 0.0257(5) 0.0299(5) -0.0019(4) 0.0023(4) 0.0019(4)
C20 0.0324(8) 0.0299(8) 0.0441(9) -0.0055(7) 0.0135(7) 0.0018(7)
O21 0.0434(6) 0.0187(5) 0.0253(5) 0.0023(4) 0.0111(4) -0.0049(4)
C22 0.0856(14) 0.0310(8) 0.0268(8) 0.0036(7) 0.0166(8) -0.0098(9)

loop_
_atom_type_symbol
_atom_type_description
_atom_type_scat_dispersion_real
_atom_type_scat_dispersion_imag
_atom_type_scat_source
C C 0.0033 0.0016 'International Tables Vol C Tables 4.2.6.8 and 6.1.1.4'
H H 0.0000 0.0000 'International Tables Vol C Tables 4.2.6.8 and 6.1.1.4'
N N 0.0061 0.0033 'International Tables Vol C Tables 4.2.6.8 and 6.1.1.4'
O O 0.0106 0.0060 'International Tables Vol C Tables 4.2.6.8 and 6.1.1.4'

loop_
_geom_angle_atom_site_label_1
_geom_angle_atom_site_label_2
_geom_angle_atom_site_label_3
_geom_angle
C6 C1 C2 118.21(12)
C6 C1 C7 119.49(12)
C2 C1 C7 122.26(11)
C3 C2 C1 119.29(12)
C3 C2 C18 120.48(12)
C1 C2 C18 120.23(11)
C4 C3 C2 121.48(13)
C4 C3 H3 119.3
C2 C3 H3 119.3
C5 C4 C3 119.39(13)
C5 C4 H4 120.3
C3 C4 H4 120.3
C6 C5 C4 119.86(13)
C6 C5 H5 120.1
C4 C5 H5 120.1
C5 C6 C1 121.77(13)
C5 C6 H6 119.1
C1 C6 H6 119.1
C1 C7 C8 114.67(11)
C1 C7 C15 111.80(11)
C8 C7 C15 107.74(10)
C1 C7 H7 107.4
C8 C7 H7 107.4
C15 C7 H7 107.4
O8 C8 C9 112.55(12)
O8 C8 C7 108.70(11)
C9 C8 C7 112.23(10)
O8 C8 H8 107.7
C9 C8 H8 107.7
C7 C8 H8 107.7
C8 O8 H8A 109.5
C10 C9 C14 118.61(13)
C10 C9 C8 121.93(13)
C14 C9 C8 119.46(13)
C9 C10 C11 120.25(16)
C9 C10 H10 119.9
C11 C10 H10 119.9
C12 C11 C10 120.46(17)
C12 C11 H11 119.8
C10 C11 H11 119.8
C13 C12 C11 119.84(16)
C13 C12 H12 120.1
C11 C12 H12 120.1
C12 C13 C14 120.14(16)
C12 C13 H13 119.9
C14 C13 H13 119.9
C13 C14 C9 120.67(16)
C13 C14 H14 119.7
C9 C14 H14 119.7
C16 C15 C7 112.58(11)
C16 C15 H15A 109.1
C7 C15 H15A 109.1
C16 C15 H15B 109.1
C7 C15 H15B 109.1
H15A C15 H15B 107.8
N17 C16 C15 179.64(17)
O21 C18 O19 111.33(10)
O21 C18 C2 109.30(11)
O19 C18 C2 113.54(10)
O21 C18 H18 107.5
O19 C18 H18 107.5
C2 C18 H18 107.5
C18 O19 C20 114.90(10)
O19 C20 H20A 109.5
O19 C20 H20B 109.5
H20A C20 H20B 109.5
O19 C20 H20C 109.5
H20A C20 H20C 109.5
H20B C20 H20C 109.5
C18 O21 C22 112.31(11)
O21 C22 H22A 109.5
O21 C22 H22B 109.5
H22A C22 H22B 109.5
O21 C22 H22C 109.5
H22A C22 H22C 109.5
H22B C22 H22C 109.5

loop_
_geom_bond_atom_site_label_1
_geom_bond_atom_site_label_2
_geom_bond_distance
C1 C6 1.3925(18)
C1 C2 1.4041(18)
C1 C7 1.5181(18)
C2 C3 1.3845(19)
C2 C18 1.5120(18)
C3 C4 1.382(2)
C3 H3 0.9500
C4 C5 1.377(2)
C4 H4 0.9500
C5 C6 1.375(2)
C5 H5 0.9500
C6 H6 0.9500
C7 C8 1.5398(18)
C7 C15 1.5415(18)
C7 H7 1.0000
C8 O8 1.4155(16)
C8 C9 1.5098(19)
C8 H8 1.0000
O8 H8A 0.8400
C9 C10 1.382(2)
C9 C14 1.388(2)
C10 C11 1.384(2)
C10 H10 0.9500
C11 C12 1.371(3)
C11 H11 0.9500
C12 C13 1.369(3)
C12 H12 0.9500
C13 C14 1.380(2)
C13 H13 0.9500
C14 H14 0.9500
C15 C16 1.456(2)
C15 H15A 0.9900
C15 H15B 0.9900
C16 N17 1.139(2)
C18 O21 1.4089(15)
C18 O19 1.4124(16)
C18 H18 1.0000
O19 C20 1.4255(17)
C20 H20A 0.9800
C20 H20B 0.9800
C20 H20C 0.9800
O21 C22 1.4289(18)
C22 H22A 0.9800
C22 H22B 0.9800
C22 H22C 0.9800

loop_
_geom_hbond_atom_site_label_D
_geom_hbond_atom_site_label_H
_geom_hbond_atom_site_label_A
_geom_hbond_distance_DH
_geom_hbond_distance_HA
_geom_hbond_distance_DA
_geom_hbond_angle_DHA
_geom_hbond_site_symmetry_A
O8 H8A O21 0.84 2.06 2.8846(14) 168.3 1_545

loop_
_geom_torsion_atom_site_label_1
_geom_torsion_atom_site_label_2
_geom_torsion_atom_site_label_3
_geom_torsion_atom_site_label_4
_geom_torsion
C6 C1 C2 C3 -0.08(18)
C7 C1 C2 C3 177.64(12)
C6 C1 C2 C18 179.02(11)
C7 C1 C2 C18 -3.26(18)
C1 C2 C3 C4 -0.1(2)
C18 C2 C3 C4 -179.25(13)
C2 C3 C4 C5 0.3(2)
C3 C4 C5 C6 -0.2(2)
C4 C5 C6 C1 0.0(2)
C2 C1 C6 C5 0.17(19)
C7 C1 C6 C5 -177.62(12)
C6 C1 C7 C8 -72.99(15)
C2 C1 C7 C8 109.32(14)
C6 C1 C7 C15 50.02(16)
C2 C1 C7 C15 -127.68(13)
C1 C7 C8 O8 63.43(14)
C15 C7 C8 O8 -61.73(14)
C1 C7 C8 C9 -61.72(15)
C15 C7 C8 C9 173.12(11)
O8 C8 C9 C10 -14.31(18)
C7 C8 C9 C10 108.70(15)
O8 C8 C9 C14 165.46(11)
C7 C8 C9 C14 -71.52(15)
C14 C9 C10 C11 0.9(2)
C8 C9 C10 C11 -179.31(14)
C9 C10 C11 C12 0.7(3)
C10 C11 C12 C13 -1.1(3)
C11 C12 C13 C14 -0.1(2)
C12 C13 C14 C9 1.7(2)
C10 C9 C14 C13 -2.1(2)
C8 C9 C14 C13 178.14(13)
C1 C7 C15 C16 52.08(15)
C8 C7 C15 C16 178.94(11)
C7 C15 C16 N17 5(37)
C3 C2 C18 O21 13.72(17)
C1 C2 C18 O21 -165.37(11)
C3 C2 C18 O19 -111.23(14)
C1 C2 C18 O19 69.68(15)
O21 C18 O19 C20 -67.20(14)
C2 C18 O19 C20 56.65(14)
O19 C18 O21 C22 -74.18(14)
C2 C18 O21 C22 159.60(12)
